data_2021706
loop_
_publ_author_name
'Qian, Lin-Lu'
'Wang, Zhi-Xiang'
'Tian, Hai-Xin'
'Li, Min'
'Li, Bao-Long'
'Li, Hai-Yan'

_publ_section_title
;
 Synthesis, structure and photocatalytic degradation of organic dyes of a
 copper(II) metal--organic framework (Cu--MOF) with a 4-coordinated
 three-dimensional CdSO~4~ topology
;
_journal_coeditor_code SK3732
_journal_issue 8
_journal_name_full 'Acta Crystallographica Section C'
_journal_page_first
;
;
_journal_paper_doi 10.1107/S2053229619009306
_journal_volume 75
_journal_year 2019
_chemical_formula_iupac '[Cu (C4 H4 O4) (C24 H18 N10)], 2H2 O'
_chemical_formula_moiety 'C28 H22 Cu N10 O4, 2(H2 O)'
_chemical_formula_sum 'C28 H26 Cu N10 O6'
_chemical_formula_weight 662.13
_chemical_name_systematic
'Poly[[(\m~2~-succinato-\k^2^<i>O</i>:<i>O</i>'){\m~2~-tris[4-(1,2,4-triazol-1-yl)phenyl]amine-\k^2^<i>N</i>:<i>N</i>'}copper(II)] dihydrate]'
_space_group_crystal_system monoclinic
_space_group_IT_number 14
_space_group_name_Hall '-P 2yn'
_space_group_name_H-M_alt 'P 1 21/n 1'
_symmetry_space_group_name_Hall '-P 2yn'
_symmetry_space_group_name_H-M 'P 1 21/n 1'
_atom_sites_solution_hydrogens mixed
_atom_sites_solution_primary iterative
_audit_creation_method
;
Olex2 1.2-alpha
(compiled 2018.07.26 svn.r3523 for OlexSys, GUI svn.r5532)
;
_cell_angle_alpha 90
_cell_angle_beta 103.173(2)
_cell_angle_gamma 90
_cell_formula_units_Z 4
_cell_length_a 9.2402(4)
_cell_length_b 25.5312(11)
_cell_length_c 12.5727(6)
_cell_measurement_reflns_used 9748
_cell_measurement_temperature 150(2)
_cell_measurement_theta_max 27.488
_cell_measurement_theta_min 2.305
_cell_volume 2888.0(2)
_computing_cell_refinement
;
APEX3 (Bruker, 2010)
;
_computing_data_collection
;
APEX3 (Bruker, 2010)
;
_computing_data_reduction
;
APEX3 (Bruker, 2010)
;
_computing_molecular_graphics
;
DIAMOND (Brandenburg, 2010)
;
_computing_publication_material
;
<i>OLEX2</i> (Dolomanov <i>et al.</i>, 2009; Bourhis <i>et al.</i>,
2015)
;
_computing_structure_refinement
;
SHELXL2016 (Sheldrick, 2015b)
;
_computing_structure_solution
;
SHELXL2016 (Sheldrick, 2015a)
;
_diffrn_ambient_temperature 150.15
_diffrn_measured_fraction_theta_full 0.999
_diffrn_measured_fraction_theta_max 0.997
_diffrn_measurement_device_type 'Bruker D8 Quest'
_diffrn_measurement_method '\w scans'
_diffrn_radiation_type MoK\a
_diffrn_radiation_wavelength 0.71073
_diffrn_reflns_av_R_equivalents 0.0451
_diffrn_reflns_av_unetI/netI 0.0219
_diffrn_reflns_limit_h_max 12
_diffrn_reflns_limit_h_min -12
_diffrn_reflns_limit_k_max 33
_diffrn_reflns_limit_k_min -33
_diffrn_reflns_limit_l_max 16
_diffrn_reflns_limit_l_min -16
_diffrn_reflns_number 77240
_diffrn_reflns_theta_full 26.000
_diffrn_reflns_theta_max 27.595
_diffrn_reflns_theta_min 2.305
_diffrn_standards_decay_% 0
_diffrn_standards_interval_count 0
_diffrn_standards_interval_time 0
_diffrn_standards_number 0
_exptl_absorpt_coefficient_mu 0.818
_exptl_absorpt_correction_T_max 0.7456
_exptl_absorpt_correction_T_min 0.6236
_exptl_absorpt_correction_type multi-scan
_exptl_absorpt_process_details
;
(SADABS; Bruker, 2010)
;
_exptl_crystal_colour blue
_exptl_crystal_density_diffrn 1.523
_exptl_crystal_description block
_exptl_crystal_F_000 1364
_exptl_crystal_size_max 0.50
_exptl_crystal_size_mid 0.40
_exptl_crystal_size_min 0.10
_refine_diff_density_max 0.455
_refine_diff_density_min -0.564
_refine_ls_extinction_coef 0.0076(6)
_refine_ls_extinction_expression Fc^*^=kFc[1+0.001xFc^2^\l^3^/sin(2\q)]^-1/4^
_refine_ls_extinction_method
;
SHELXL-2016/6 (Sheldrick, 2015b)
;
_refine_ls_goodness_of_fit_ref 1.033
_refine_ls_hydrogen_treatment mixed
_refine_ls_matrix_type full
_refine_ls_number_parameters 422
_refine_ls_number_reflns 6658
_refine_ls_number_restraints 4
_refine_ls_restrained_S_all 1.032
_refine_ls_R_factor_all 0.0486
_refine_ls_R_factor_gt 0.0353
_refine_ls_shift/su_max 0.000
_refine_ls_shift/su_mean 0.000
_refine_ls_structure_factor_coef Fsqd
_refine_ls_weighting_details 'w=1/[\s^2^(Fo^2^)+(0.0427P)^2^+2.1642P] where P=(Fo^2^+2Fc^2^)/3'
_refine_ls_weighting_scheme calc
_refine_ls_wR_factor_gt 0.0856
_refine_ls_wR_factor_ref 0.0916
_reflns_number_gt 5455
_reflns_number_total 6658
_reflns_threshold_expression 'I > 2\s(I)'
_cod_data_source_file sk3732sup1.cif
_cod_data_source_block I
_cod_database_code 2021706
_shelx_space_group_comment
;
The symmetry employed for this shelxl refinement is uniquely defined
by the following loop, which should always be used as a source of
symmetry information in preference to the above space-group names.
They are only intended as comments.
;
_shelx_estimated_absorpt_t_min 0.685
_shelx_estimated_absorpt_t_max 0.923

loop_
_space_group_symop_operation_xyz
'x, y, z'
'-x+1/2, y+1/2, -z+1/2'
'-x, -y, -z'
'x-1/2, -y-1/2, z-1/2'

loop_
_atom_site_type_symbol
_atom_site_label
_atom_site_fract_x
_atom_site_fract_y
_atom_site_fract_z
_atom_site_U_iso_or_equiv
_atom_site_adp_type
_atom_site_calc_flag
_atom_site_occupancy
Cu Cu1 1.000000 0.500000 1.000000 0.01882(9) Uani d 1
Cu Cu2 0.500000 0.500000 0.500000 0.02253(10) Uani d 1
O O1 0.94300(16) 0.55864(6) 0.82264(12) 0.0329(3) Uani d 1
O O2 1.05308(14) 0.48187(5) 0.86144(10) 0.0233(3) Uani d 1
O O3 0.77361(17) 0.47416(6) 0.61660(13) 0.0369(4) Uani d 1
O O4 0.68498(16) 0.53794(6) 0.50076(11) 0.0314(3) Uani d 1
N N1 0.80187(16) 0.46784(6) 0.95003(13) 0.0227(3) Uani d 1
N N2 0.55976(18) 0.44959(7) 0.92691(13) 0.0283(4) Uani d 1
N N3 0.61958(16) 0.42306(6) 0.85378(12) 0.0211(3) Uani d 1
N N4 0.02373(18) 0.04497(6) 0.87395(13) 0.0250(3) Uani d 1
N N5 -0.0361(2) 0.07619(7) 0.70229(13) 0.0333(4) Uani d 1
N N6 0.08336(16) 0.10147(6) 0.76264(12) 0.0210(3) Uani d 1
N N7 0.1527(2) 0.32683(8) -0.05164(14) 0.0364(4) Uani d 1
N N8 0.2526(2) 0.25752(7) 0.04845(14) 0.0340(4) Uani d 1
N N9 0.22165(18) 0.29617(6) 0.11356(13) 0.0254(3) Uani d 1
N N10 0.32142(18) 0.26984(6) 0.56828(12) 0.0228(3) Uani d 1
C C1 0.7630(2) 0.43412(7) 0.86818(15) 0.0237(4) Uani d 1
H H1 0.827619 0.420120 0.826475 0.028 Uiso calc 1
C C2 0.6738(2) 0.47598(8) 0.98344(16) 0.0285(4) Uani d 1
H H2 0.667274 0.498619 1.042136 0.034 Uiso calc 1
C C3 0.5874(2) 0.37418(7) 0.68510(15) 0.0218(4) Uani d 1
H H3 0.671340 0.391581 0.670035 0.026 Uiso calc 1
C C4 0.53506(19) 0.38740(7) 0.77629(14) 0.0199(4) Uani d 1
C C5 0.4062(2) 0.36572(8) 0.79523(15) 0.0256(4) Uani d 1
H H5 0.368831 0.376403 0.856238 0.031 Uiso calc 1
C C6 0.3326(2) 0.32814(8) 0.72353(15) 0.0249(4) Uani d 1
H H6 0.241900 0.313841 0.733821 0.030 Uiso calc 1
C C7 0.39018(19) 0.31115(7) 0.63683(14) 0.0197(4) Uani d 1
C C8 0.5160(2) 0.33544(7) 0.61643(14) 0.0218(4) Uani d 1
H H8 0.552798 0.325270 0.554859 0.026 Uiso calc 1
C C9 0.1629(2) 0.33709(8) 0.05288(16) 0.0302(4) Uani d 1
H H9 0.132935 0.368894 0.080659 0.036 Uiso calc 1
C C10 0.2087(3) 0.27795(9) -0.04914(17) 0.0374(5) Uani d 1
H H10 0.215781 0.259648 -0.113551 0.045 Uiso calc 1
C C11 0.2511(2) 0.28968(8) 0.22965(14) 0.0223(4) Uani d 1
C C12 0.2359(2) 0.33199(7) 0.29534(15) 0.0276(4) Uani d 1
H H12 0.210260 0.365512 0.263897 0.033 Uiso calc 1
C C13 0.2585(2) 0.32502(7) 0.40717(15) 0.0270(4) Uani d 1
H H13 0.248089 0.353921 0.452431 0.032 Uiso calc 1
C C14 0.29633(19) 0.27606(7) 0.45372(14) 0.0201(4) Uani d 1
C C15 0.3128(2) 0.23421(7) 0.38691(15) 0.0241(4) Uani d 1
H H15 0.339835 0.200743 0.418211 0.029 Uiso calc 1
C C16 0.2901(2) 0.24087(7) 0.27517(16) 0.0253(4) Uani d 1
H H16 0.301210 0.212073 0.229845 0.030 Uiso calc 1
C C17 0.1181(2) 0.08306(7) 0.86503(15) 0.0229(4) Uani d 1
H H17 0.197158 0.095229 0.921847 0.027 Uiso calc 1
C C18 -0.0689(2) 0.04272(8) 0.77293(16) 0.0329(5) Uani d 1
H H18 -0.150161 0.019047 0.754972 0.039 Uiso calc 1
C C19 0.1499(2) 0.14315(7) 0.71261(14) 0.0201(4) Uani d 1
C C20 0.0752(2) 0.16070(8) 0.61071(15) 0.0257(4) Uani d 1
H H20 -0.014733 0.144343 0.574170 0.031 Uiso calc 1
C C21 0.1322(2) 0.20221(8) 0.56217(15) 0.0260(4) Uani d 1
H H21 0.080528 0.214518 0.492550 0.031 Uiso calc 1
C C22 0.2651(2) 0.22605(7) 0.61488(14) 0.0202(4) Uani d 1
C C23 0.3412(2) 0.20623(7) 0.71536(15) 0.0223(4) Uani d 1
H H23 0.434111 0.221106 0.750412 0.027 Uiso calc 1
C C24 0.2837(2) 0.16509(7) 0.76517(14) 0.0228(4) Uani d 1
H H24 0.335547 0.152250 0.834293 0.027 Uiso calc 1
C C25 1.0103(2) 0.52075(8) 0.79691(15) 0.0237(4) Uani d 1
C C26 1.0526(2) 0.51815(9) 0.68682(17) 0.0312(4) Uani d 1
H H26A 1.149912 0.535577 0.693090 0.037 Uiso calc 1
H H26B 1.064073 0.480986 0.667846 0.037 Uiso calc 1
C C27 0.9389(2) 0.54387(8) 0.59512(16) 0.0285(4) Uani d 1
H H27A 0.923496 0.580522 0.615729 0.034 Uiso calc 1
H H27B 0.978720 0.544676 0.528404 0.034 Uiso calc 1
C C28 0.7900(2) 0.51567(8) 0.56976(16) 0.0264(4) Uani d 1
O O5 1.00355(18) 0.38122(6) 0.75601(13) 0.0341(3) Uani d 1
H H5A 1.030(3) 0.4118(7) 0.772(2) 0.041 Uiso d 1
H H5B 1.048(3) 0.3629(9) 0.8094(17) 0.041 Uiso d 1
O O6 0.8782(2) 0.35081(8) 0.53560(14) 0.0523(5) Uani d 1
H H6A 0.929(3) 0.3617(12) 0.5931(18) 0.063 Uiso d 1
H H6B 0.866(3) 0.3192(7) 0.545(3) 0.063 Uiso d 1

loop_
_atom_site_aniso_label
_atom_site_aniso_U_11
_atom_site_aniso_U_22
_atom_site_aniso_U_33
_atom_site_aniso_U_12
_atom_site_aniso_U_13
_atom_site_aniso_U_23
Cu1 0.01654(15) 0.01973(16) 0.01887(16) -0.00192(11) 0.00132(11) -0.00571(12)
Cu2 0.02773(18) 0.02095(17) 0.02073(17) 0.00054(13) 0.00932(13) -0.00630(12)
O1 0.0401(8) 0.0282(7) 0.0312(8) 0.0049(6) 0.0098(6) -0.0023(6)
O2 0.0229(6) 0.0260(7) 0.0199(6) -0.0020(5) 0.0029(5) -0.0044(5)
O3 0.0444(9) 0.0275(8) 0.0423(9) -0.0093(7) 0.0170(7) 0.0005(6)
O4 0.0331(8) 0.0337(8) 0.0288(7) -0.0041(6) 0.0098(6) -0.0033(6)
N1 0.0197(7) 0.0236(8) 0.0244(8) -0.0022(6) 0.0043(6) -0.0072(6)
N2 0.0244(8) 0.0318(9) 0.0298(9) -0.0056(7) 0.0085(7) -0.0141(7)
N3 0.0172(7) 0.0217(7) 0.0245(8) -0.0035(6) 0.0053(6) -0.0058(6)
N4 0.0312(8) 0.0226(8) 0.0231(8) -0.0025(6) 0.0104(7) 0.0048(6)
N5 0.0441(10) 0.0325(9) 0.0217(8) -0.0175(8) 0.0039(7) 0.0006(7)
N6 0.0247(8) 0.0203(7) 0.0191(7) -0.0032(6) 0.0073(6) 0.0024(6)
N7 0.0469(11) 0.0411(11) 0.0206(8) -0.0018(9) 0.0068(7) 0.0036(7)
N8 0.0512(11) 0.0327(10) 0.0207(9) -0.0024(8) 0.0134(8) -0.0020(7)
N9 0.0309(8) 0.0234(8) 0.0233(8) -0.0025(7) 0.0093(6) 0.0007(6)
N10 0.0333(8) 0.0198(8) 0.0144(7) -0.0113(7) 0.0038(6) 0.0009(6)
C1 0.0197(9) 0.0251(9) 0.0261(9) -0.0025(7) 0.0047(7) -0.0079(7)
C2 0.0232(9) 0.0341(11) 0.0293(10) -0.0032(8) 0.0084(8) -0.0142(8)
C3 0.0212(9) 0.0214(9) 0.0241(9) -0.0053(7) 0.0078(7) -0.0014(7)
C4 0.0192(8) 0.0172(8) 0.0219(9) -0.0033(7) 0.0022(7) -0.0033(7)
C5 0.0245(9) 0.0305(10) 0.0240(9) -0.0068(8) 0.0100(7) -0.0066(8)
C6 0.0221(9) 0.0284(10) 0.0261(9) -0.0105(8) 0.0092(7) -0.0027(8)
C7 0.0236(9) 0.0177(8) 0.0167(8) -0.0047(7) 0.0025(7) 0.0014(7)
C8 0.0257(9) 0.0221(9) 0.0194(9) -0.0040(7) 0.0089(7) -0.0012(7)
C9 0.0361(11) 0.0332(11) 0.0204(9) 0.0007(9) 0.0045(8) 0.0029(8)
C10 0.0538(14) 0.0404(13) 0.0205(10) -0.0058(10) 0.0137(9) -0.0026(9)
C11 0.0259(9) 0.0261(10) 0.0153(8) -0.0045(7) 0.0051(7) 0.0014(7)
C12 0.0435(11) 0.0182(9) 0.0204(9) 0.0017(8) 0.0058(8) 0.0034(7)
C13 0.0407(11) 0.0198(9) 0.0200(9) 0.0020(8) 0.0062(8) -0.0014(7)
C14 0.0221(9) 0.0220(9) 0.0161(8) -0.0064(7) 0.0036(7) 0.0006(7)
C15 0.0331(10) 0.0163(8) 0.0219(9) -0.0015(7) 0.0045(8) 0.0030(7)
C16 0.0346(10) 0.0206(9) 0.0211(9) -0.0030(8) 0.0075(8) -0.0033(7)
C17 0.0246(9) 0.0241(9) 0.0210(9) 0.0008(7) 0.0072(7) 0.0048(7)
C18 0.0443(12) 0.0305(11) 0.0247(10) -0.0170(9) 0.0093(9) 0.0009(8)
C19 0.0255(9) 0.0167(8) 0.0200(8) -0.0033(7) 0.0093(7) 0.0016(7)
C20 0.0235(9) 0.0281(10) 0.0235(9) -0.0109(8) 0.0010(7) 0.0032(8)
C21 0.0268(9) 0.0291(10) 0.0194(9) -0.0075(8) -0.0003(7) 0.0069(7)
C22 0.0251(9) 0.0176(9) 0.0183(8) -0.0053(7) 0.0056(7) 0.0006(7)
C23 0.0214(9) 0.0231(9) 0.0208(9) -0.0060(7) 0.0016(7) 0.0000(7)
C24 0.0254(9) 0.0230(9) 0.0186(9) -0.0004(7) 0.0023(7) 0.0040(7)
C25 0.0191(8) 0.0259(9) 0.0258(9) -0.0053(7) 0.0043(7) -0.0043(8)
C26 0.0285(10) 0.0379(11) 0.0308(11) -0.0018(9) 0.0142(8) 0.0036(9)
C27 0.0347(11) 0.0262(10) 0.0272(10) -0.0055(8) 0.0124(8) 0.0015(8)
C28 0.0342(11) 0.0246(9) 0.0240(9) -0.0040(8) 0.0140(8) -0.0073(8)
O5 0.0426(9) 0.0274(8) 0.0316(8) 0.0073(7) 0.0068(7) -0.0019(6)
O6 0.0750(13) 0.0496(11) 0.0270(8) -0.0147(10) 0.0005(8) 0.0027(8)

loop_
_atom_type_symbol
_atom_type_description
_atom_type_scat_dispersion_real
_atom_type_scat_dispersion_imag
_atom_type_scat_source
C C 0.0033 0.0016 'International Tables Vol C Tables 4.2.6.8 and 6.1.1.4'
H H 0.0000 0.0000 'International Tables Vol C Tables 4.2.6.8 and 6.1.1.4'
Cu Cu 0.3201 1.2651 'International Tables Vol C Tables 4.2.6.8 and 6.1.1.4'
N N 0.0061 0.0033 'International Tables Vol C Tables 4.2.6.8 and 6.1.1.4'
O O 0.0106 0.0060 'International Tables Vol C Tables 4.2.6.8 and 6.1.1.4'

loop_
_geom_angle_atom_site_label_1
_geom_angle_atom_site_label_2
_geom_angle_atom_site_label_3
_geom_angle_site_symmetry_1
_geom_angle_site_symmetry_3
_geom_angle
_geom_angle_publ_flag
O2 Cu1 O2 . 3_767 180.0 no
O2 Cu1 N1 3_767 . 88.82(6) yes
O2 Cu1 N1 . 3_767 88.82(6) no
O2 Cu1 N1 . . 91.18(6) yes
O2 Cu1 N1 3_767 3_767 91.18(6) yes
N1 Cu1 N1 3_767 . 180.0 no
O4 Cu2 O4 . 3_666 180.0 no
O4 Cu2 N4 3_666 2_556 91.97(6) yes
O4 Cu2 N4 3_666 4_665 88.03(6) yes
O4 Cu2 N4 . 2_556 88.03(6) no
O4 Cu2 N4 . 4_665 91.97(6) yes
N4 Cu2 N4 4_665 2_556 180.00(5) no
C25 O2 Cu1 . . 105.90(11) no
C28 O4 Cu2 . . 108.04(12) no
C1 N1 Cu1 . . 125.76(13) no
C1 N1 C2 . . 103.76(15) no
C2 N1 Cu1 . . 130.38(13) no
C2 N2 N3 . . 102.84(15) no
N2 N3 C4 . . 122.44(14) no
C1 N3 N2 . . 110.47(14) no
C1 N3 C4 . . 127.06(15) no
C17 N4 Cu2 . 2_546 132.61(13) no
C17 N4 C18 . . 103.74(15) no
C18 N4 Cu2 . 2_546 123.59(13) no
C18 N5 N6 . . 102.42(16) no
N5 N6 C19 . . 118.79(14) no
C17 N6 N5 . . 110.99(15) no
C17 N6 C19 . . 130.19(16) no
C9 N7 C10 . . 102.70(17) no
C10 N8 N9 . . 102.31(17) no
N8 N9 C11 . . 120.98(16) no
C9 N9 N8 . . 109.85(16) no
C9 N9 C11 . . 129.17(17) no
C14 N10 C7 . . 118.83(14) no
C14 N10 C22 . . 121.32(15) no
C22 N10 C7 . . 119.49(14) no
N1 C1 H1 . . 125.4 no
N3 C1 N1 . . 109.25(16) no
N3 C1 H1 . . 125.4 no
N1 C2 H2 . . 123.2 no
N2 C2 N1 . . 113.68(17) no
N2 C2 H2 . . 123.2 no
C4 C3 H3 . . 120.4 no
C8 C3 H3 . . 120.4 no
C8 C3 C4 . . 119.11(16) no
C3 C4 N3 . . 118.72(15) no
C5 C4 N3 . . 119.75(16) no
C5 C4 C3 . . 121.50(16) no
C4 C5 H5 . . 120.7 no
C4 C5 C6 . . 118.67(17) no
C6 C5 H5 . . 120.7 no
C5 C6 H6 . . 119.7 no
C5 C6 C7 . . 120.63(17) no
C7 C6 H6 . . 119.7 no
C6 C7 N10 . . 120.77(16) no
C6 C7 C8 . . 119.43(16) no
C8 C7 N10 . . 119.80(16) no
C3 C8 C7 . . 120.32(16) no
C3 C8 H8 . . 119.8 no
C7 C8 H8 . . 119.8 no
N7 C9 N9 . . 109.95(19) no
N7 C9 H9 . . 125.0 no
N9 C9 H9 . . 125.0 no
N7 C10 H10 . . 122.4 no
N8 C10 N7 . . 115.19(19) no
N8 C10 H10 . . 122.4 no
C12 C11 N9 . . 119.71(17) no
C16 C11 N9 . . 119.78(17) no
C16 C11 C12 . . 120.49(17) no
C11 C12 H12 . . 120.2 no
C13 C12 C11 . . 119.51(17) no
C13 C12 H12 . . 120.2 no
C12 C13 H13 . . 119.7 no
C12 C13 C14 . . 120.52(17) no
C14 C13 H13 . . 119.7 no
C13 C14 N10 . . 119.77(16) no
C15 C14 N10 . . 120.95(17) no
C15 C14 C13 . . 119.26(17) no
C14 C15 H15 . . 119.7 no
C16 C15 C14 . . 120.51(17) no
C16 C15 H15 . . 119.7 no
C11 C16 H16 . . 120.1 no
C15 C16 C11 . . 119.71(17) no
C15 C16 H16 . . 120.1 no
N4 C17 N6 . . 108.66(16) no
N4 C17 H17 . . 125.7 no
N6 C17 H17 . . 125.7 no
N4 C18 H18 . . 122.9 no
N5 C18 N4 . . 114.16(17) no
N5 C18 H18 . . 122.9 no
C20 C19 N6 . . 118.07(16) no
C24 C19 N6 . . 120.95(16) no
C24 C19 C20 . . 120.98(16) no
C19 C20 H20 . . 120.1 no
C19 C20 C21 . . 119.75(17) no
C21 C20 H20 . . 120.1 no
C20 C21 H21 . . 119.8 no
C20 C21 C22 . . 120.41(17) no
C22 C21 H21 . . 119.8 no
C21 C22 N10 . . 120.98(16) no
C23 C22 N10 . . 120.33(15) no
C23 C22 C21 . . 118.69(16) no
C22 C23 H23 . . 119.4 no
C24 C23 C22 . . 121.14(16) no
C24 C23 H23 . . 119.4 no
C19 C24 C23 . . 118.94(16) no
C19 C24 H24 . . 120.5 no
C23 C24 H24 . . 120.5 no
O1 C25 O2 . . 122.76(18) no
O1 C25 C26 . . 121.47(18) no
O2 C25 C26 . . 115.74(17) no
C25 C26 H26A . . 108.9 no
C25 C26 H26B . . 108.9 no
H26A C26 H26B . . 107.7 no
C27 C26 C25 . . 113.22(17) no
C27 C26 H26A . . 108.9 no
C27 C26 H26B . . 108.9 no
C26 C27 H27A . . 109.0 no
C26 C27 H27B . . 109.0 no
H27A C27 H27B . . 107.8 no
C28 C27 C26 . . 112.98(16) no
C28 C27 H27A . . 109.0 no
C28 C27 H27B . . 109.0 no
O3 C28 O4 . . 123.15(19) no
O3 C28 C27 . . 120.57(18) no
O4 C28 C27 . . 116.26(17) no
H5A O5 H5B . . 105(2) no
H6A O6 H6B . . 106(3) no

loop_
_geom_bond_atom_site_label_1
_geom_bond_atom_site_label_2
_geom_bond_site_symmetry_2
_geom_bond_distance
_geom_bond_publ_flag
Cu1 O2 . 1.9696(12) yes
Cu1 O2 3_767 1.9696(12) no
Cu1 N1 3_767 1.9739(15) no
Cu1 N1 . 1.9739(15) yes
Cu2 O4 . 1.9627(14) yes
Cu2 O4 3_666 1.9627(14) no
Cu2 N4 4_665 2.0090(15) yes
Cu2 N4 2_556 2.0090(15) no
O1 C25 . 1.233(2) no
O2 C25 . 1.286(2) no
O3 C28 . 1.239(2) no
O4 C28 . 1.278(3) no
N1 C1 . 1.327(2) no
N1 C2 . 1.359(2) no
N2 N3 . 1.357(2) no
N2 C2 . 1.315(2) no
N3 C1 . 1.326(2) no
N3 C4 . 1.429(2) no
N4 C17 . 1.328(2) no
N4 C18 . 1.361(3) no
N5 N6 . 1.352(2) no
N5 C18 . 1.317(3) no
N6 C17 . 1.339(2) no
N6 C19 . 1.443(2) no
N7 C9 . 1.322(3) no
N7 C10 . 1.349(3) no
N8 N9 . 1.354(2) no
N8 C10 . 1.310(3) no
N9 C9 . 1.334(3) no
N9 C11 . 1.432(2) no
N10 C7 . 1.418(2) no
N10 C14 . 1.415(2) no
N10 C22 . 1.415(2) no
C1 H1 . 0.9500 no
C2 H2 . 0.9500 no
C3 H3 . 0.9500 no
C3 C4 . 1.384(3) no
C3 C8 . 1.378(2) no
C4 C5 . 1.382(3) no
C5 H5 . 0.9500 no
C5 C6 . 1.384(3) no
C6 H6 . 0.9500 no
C6 C7 . 1.387(3) no
C7 C8 . 1.392(2) no
C8 H8 . 0.9500 no
C9 H9 . 0.9500 no
C10 H10 . 0.9500 no
C11 C12 . 1.386(3) no
C11 C16 . 1.384(3) no
C12 H12 . 0.9500 no
C12 C13 . 1.385(3) no
C13 H13 . 0.9500 no
C13 C14 . 1.391(3) no
C14 C15 . 1.389(3) no
C15 H15 . 0.9500 no
C15 C16 . 1.383(3) no
C16 H16 . 0.9500 no
C17 H17 . 0.9500 no
C18 H18 . 0.9500 no
C19 C20 . 1.384(3) no
C19 C24 . 1.381(3) no
C20 H20 . 0.9500 no
C20 C21 . 1.386(3) no
C21 H21 . 0.9500 no
C21 C22 . 1.395(2) no
C22 C23 . 1.394(2) no
C23 H23 . 0.9500 no
C23 C24 . 1.389(3) no
C24 H24 . 0.9500 no
C25 C26 . 1.523(3) no
C26 H26A . 0.9900 no
C26 H26B . 0.9900 no
C26 C27 . 1.521(3) no
C27 H27A . 0.9900 no
C27 H27B . 0.9900 no
C27 C28 . 1.520(3) no
O5 H5A . 0.829(17) no
O5 H5B . 0.846(16) no
O6 H6A . 0.814(17) no
O6 H6B . 0.827(17) no

loop_
_geom_hbond_atom_site_label_D
_geom_hbond_atom_site_label_H
_geom_hbond_atom_site_label_A
_geom_hbond_site_symmetry_A
_geom_hbond_distance_DH
_geom_hbond_distance_HA
_geom_hbond_distance_DA
_geom_hbond_angle_DHA
_geom_hbond_publ_flag
O5 H5A O2 . 0.829(17) 2.098(19) 2.880(2) 157(2) yes
O5 H5B N7 1_656 0.846(16) 2.015(17) 2.856(2) 173(2) yes
O6 H6A O5 . 0.814(17) 2.068(19) 2.857(2) 163(3) yes
O6 H6B N8 4_666 0.827(17) 2.23(2) 3.018(3) 161(3) yes

_cod_database_fobs_code 2021706
